data_7052687
loop_
_publ_author_name
'Wang, Yu'
'Li, Bo'
'Huang, Guolong'
'Zhang, Jing-Ping'
'Zhang, Yan'

_publ_section_title
;
 An asymmetric TTF derivative bearing a phenyl \b-diketone group as an
 efficient ligand towards functional materials
;
_journal_issue 7
_journal_name_full 'New Journal of Chemistry'
_journal_page_first 1472
_journal_paper_doi 10.1039/c1nj20167k
_journal_volume 35
_journal_year 2011
_chemical_formula_sum 'C34 H24 F6 O6 S8 Zn'
_chemical_formula_weight 964.38
_chemical_name_systematic
; 
 ? 
;
_space_group_IT_number 14
_symmetry_cell_setting monoclinic
_symmetry_space_group_name_Hall '-P 2yn'
_symmetry_space_group_name_H-M 'P 1 21/n 1'
_atom_sites_solution_hydrogens geom
_atom_sites_solution_primary direct
_atom_sites_solution_secondary difmap
_audit_creation_method SHELXL-97
_cell_angle_alpha 90.00
_cell_angle_beta 90.726(2)
_cell_angle_gamma 90.00
_cell_formula_units_Z 2
_cell_length_a 5.2175(5)
_cell_length_b 10.5765(10)
_cell_length_c 34.092(3)
_cell_measurement_temperature 298(2)
_cell_volume 1881.1(3)
_computing_cell_refinement CrysAlis
_computing_data_collection 'CrysAlis (Oxford Diffraction, 2006)'
_computing_data_reduction CrysAlis
_computing_molecular_graphics 'Mercury (Macrae at al., 2008)'
_computing_publication_material 'SHELXL-97 (Sheldrick 1997)'
_computing_structure_refinement 'SHELXL-97 (Sheldrick, 1997)'
_computing_structure_solution 'SHELXS-97 (Sheldrick, 1990)'
_diffrn_ambient_temperature 298(2)
_diffrn_detector_area_resol_mean 10.0
_diffrn_measured_fraction_theta_full 0.997
_diffrn_measured_fraction_theta_max 0.997
_diffrn_measurement_device_type 'Oxford Diffraction Gemini R Ultra'
_diffrn_measurement_method '\w scan'
_diffrn_radiation_monochromator graphite
_diffrn_radiation_source 'fine-focus sealed tube'
_diffrn_radiation_type MoK\a
_diffrn_radiation_wavelength 0.71073
_diffrn_reflns_av_R_equivalents 0.0401
_diffrn_reflns_av_sigmaI/netI 0.0501
_diffrn_reflns_limit_h_max 5
_diffrn_reflns_limit_h_min -6
_diffrn_reflns_limit_k_max 12
_diffrn_reflns_limit_k_min -12
_diffrn_reflns_limit_l_max 40
_diffrn_reflns_limit_l_min -26
_diffrn_reflns_number 9748
_diffrn_reflns_theta_full 25.35
_diffrn_reflns_theta_max 25.35
_diffrn_reflns_theta_min 2.02
_exptl_absorpt_coefficient_mu 1.172
_exptl_absorpt_correction_T_max 0.889
_exptl_absorpt_correction_T_min 0.869
_exptl_absorpt_correction_type multi-scan
_exptl_absorpt_process_details
; 
CrysAlis (Oxford Diffraction, 2006)
;
_exptl_crystal_colour orange
_exptl_crystal_density_diffrn 1.703
_exptl_crystal_density_method 'not measured'
_exptl_crystal_description needle
_exptl_crystal_F_000 976
_exptl_crystal_size_max 0.49
_exptl_crystal_size_mid 0.10
_exptl_crystal_size_min 0.10
_refine_diff_density_max 0.743
_refine_diff_density_min -0.571
_refine_diff_density_rms 0.095
_refine_ls_extinction_method none
_refine_ls_goodness_of_fit_ref 1.048
_refine_ls_hydrogen_treatment mixed
_refine_ls_matrix_type full
_refine_ls_number_parameters 262
_refine_ls_number_reflns 3437
_refine_ls_number_restraints 1
_refine_ls_restrained_S_all 1.049
_refine_ls_R_factor_all 0.0809
_refine_ls_R_factor_gt 0.0559
_refine_ls_shift/su_max 0.000
_refine_ls_shift/su_mean 0.000
_refine_ls_structure_factor_coef Fsqd
_refine_ls_weighting_details 'calc w=1/[\s^2^(Fo^2^)+(0.0716P)^2^+1.4586P] where P=(Fo^2^+2Fc^2^)/3'
_refine_ls_weighting_scheme calc
_refine_ls_wR_factor_gt 0.1275
_refine_ls_wR_factor_ref 0.1412
_reflns_number_gt 2527
_reflns_number_total 3437
_reflns_threshold_expression >2sigma(I)
_cod_data_source_file c1nj20167k.txt
_cod_data_source_block 735297
_cod_depositor_comments
;
The following automatic conversions were performed:

'_symmetry_cell_setting' value 'Monoclinic' changed to 'monoclinic'
according to /home/saulius/struct/CIF-dictionaries/cif_core.dic
dictionary named 'cif_core.dic' version 2.4.1 from 2010-06-29.

Automatic conversion script
Id: cif_fix_values 1715 2011-07-08 13:25:40Z adriana 
;
_cod_original_sg_symbol_H-M 'P 21/n'
_cod_database_code 7052687

loop_
_symmetry_equiv_pos_as_xyz
'x, y, z'
'-x+1/2, y+1/2, -z+1/2'
'-x, -y, -z'
'x-1/2, -y-1/2, z-1/2'

loop_
_atom_site_label
_atom_site_type_symbol
_atom_site_fract_x
_atom_site_fract_y
_atom_site_fract_z
_atom_site_U_iso_or_equiv
_atom_site_adp_type
_atom_site_occupancy
_atom_site_symmetry_multiplicity
_atom_site_calc_flag
_atom_site_refinement_flags
_atom_site_disorder_assembly
_atom_site_disorder_group
Zn Zn 0.5000 0.0000 0.0000 0.0280(2) Uani 1 2 d S . .
S1 S -0.6904(3) -0.12095(12) 0.25107(4) 0.0442(3) Uani 1 1 d . . .
S2 S -0.3334(3) 0.09622(13) 0.24832(4) 0.0467(4) Uani 1 1 d . . .
S3 S -0.5261(3) 0.18935(14) 0.33302(4) 0.0493(4) Uani 1 1 d . . .
S4 S -0.8971(3) -0.02193(12) 0.33581(4) 0.0497(4) Uani 1 1 d . . .
O1 O 0.7335(5) 0.1488(3) 0.01878(8) 0.0295(7) Uani 1 1 d . . .
O2 O 0.3438(6) -0.0064(3) 0.05387(8) 0.0306(7) Uani 1 1 d . . .
F1 F 0.6454(11) 0.4361(4) 0.0387(3) 0.091(2) Uani 0.70 1 d P . .
F1' F 0.767(3) 0.4045(11) 0.0117(4) 0.060(3) Uani 0.30 1 d P . .
F2 F 1.0276(8) 0.3460(3) 0.03759(16) 0.1120(18) Uani 1 1 d . . .
F3 F 0.8286(11) 0.3914(4) 0.08470(13) 0.130(2) Uani 1 1 d . . .
C1 C 0.7973(10) 0.3471(4) 0.04885(16) 0.0449(13) Uani 1 1 d . . .
C2 C 0.6642(8) 0.2182(4) 0.04728(13) 0.0311(10) Uani 1 1 d . . .
C3 C 0.4878(9) 0.1946(4) 0.07608(13) 0.0355(11) Uani 1 1 d . . .
H3 H 0.4654 0.2561 0.0952 0.043 Uiso 1 1 calc R . .
C4 C 0.3381(8) 0.0831(4) 0.07858(12) 0.0290(10) Uani 1 1 d . . .
C5 C 0.1650(8) 0.0670(4) 0.11222(12) 0.0297(10) Uani 1 1 d . . .
C6 C -0.0427(9) -0.0162(4) 0.10790(13) 0.0341(11) Uani 1 1 d . . .
H6 H -0.0710 -0.0568 0.0840 0.041 Uiso 1 1 calc R . .
C7 C -0.2054(9) -0.0384(4) 0.13871(13) 0.0351(11) Uani 1 1 d . . .
H7 H -0.3435 -0.0930 0.1352 0.042 Uiso 1 1 calc R . .
C8 C -0.1664(8) 0.0196(4) 0.17509(12) 0.0299(10) Uani 1 1 d . . .
C9 C 0.0347(9) 0.1053(4) 0.17881(13) 0.0378(11) Uani 1 1 d . . .
H9 H 0.0609 0.1472 0.2025 0.045 Uiso 1 1 calc R . .
C10 C 0.1960(9) 0.1289(4) 0.14783(13) 0.0372(11) Uani 1 1 d . . .
H10 H 0.3278 0.1874 0.1509 0.045 Uiso 1 1 calc R . .
C11 C -0.3330(9) -0.0085(4) 0.20809(13) 0.0326(10) Uani 1 1 d . . .
C12 C -0.4952(9) -0.1060(4) 0.21067(13) 0.0384(11) Uani 1 1 d . . .
H12 H -0.5031 -0.1659 0.1907 0.046 Uiso 1 1 calc R . .
C13 C -0.5696(9) 0.0150(4) 0.27475(14) 0.0375(11) Uani 1 1 d . . .
C14 C -0.6517(9) 0.0534(5) 0.30981(13) 0.0374(11) Uani 1 1 d . . .
C15 C -0.7334(11) 0.1830(5) 0.37237(14) 0.0494(13) Uani 1 1 d . . .
H15 H -0.7276 0.2439 0.3920 0.059 Uiso 1 1 calc R . .
C16 C -0.8977(12) 0.0901(5) 0.37349(15) 0.0577(15) Uani 1 1 d . . .
H16 H -1.0130 0.0835 0.3940 0.069 Uiso 1 1 calc R . .
C17 C 0.7249(10) -0.2512(4) 0.03810(15) 0.0434(12) Uani 1 1 d . . .
H17A H 0.8792 -0.2984 0.0430 0.065 Uiso 1 1 calc R . .
H17B H 0.6087 -0.3011 0.0224 0.065 Uiso 1 1 calc R . .
H17C H 0.6461 -0.2307 0.0626 0.065 Uiso 1 1 calc R . .
O3 O 0.7853(6) -0.1374(3) 0.01764(9) 0.0313(7) Uani 1 1 d D . .
H18 H 0.939(5) -0.153(5) 0.0055(12) 0.047 Uiso 1 1 d D . .

loop_
_atom_site_aniso_label
_atom_site_aniso_U_11
_atom_site_aniso_U_22
_atom_site_aniso_U_33
_atom_site_aniso_U_23
_atom_site_aniso_U_13
_atom_site_aniso_U_12
Zn 0.0315(4) 0.0265(4) 0.0262(4) -0.0025(3) 0.0113(3) -0.0027(3)
S1 0.0493(8) 0.0445(7) 0.0393(7) 0.0010(6) 0.0199(6) -0.0057(6)
S2 0.0502(8) 0.0538(8) 0.0366(7) -0.0109(6) 0.0231(6) -0.0121(6)
S3 0.0477(8) 0.0585(8) 0.0420(7) -0.0097(6) 0.0183(6) -0.0051(7)
S4 0.0607(9) 0.0451(7) 0.0441(8) 0.0015(6) 0.0292(7) -0.0032(6)
O1 0.0306(17) 0.0279(15) 0.0302(16) -0.0044(13) 0.0130(13) -0.0027(13)
O2 0.0344(17) 0.0290(15) 0.0285(16) -0.0032(13) 0.0124(13) -0.0030(13)
F1 0.070(4) 0.018(2) 0.185(8) 0.018(3) -0.029(4) -0.006(2)
F1' 0.072(9) 0.039(6) 0.068(8) 0.025(6) -0.010(6) -0.027(6)
F2 0.077(3) 0.057(2) 0.204(5) -0.052(3) 0.077(3) -0.034(2)
F3 0.185(5) 0.108(3) 0.100(3) -0.051(3) 0.055(3) -0.100(4)
C1 0.050(3) 0.028(3) 0.058(3) -0.014(2) 0.026(3) -0.007(2)
C2 0.029(2) 0.028(2) 0.036(3) -0.004(2) 0.008(2) 0.0006(19)
C3 0.038(3) 0.032(2) 0.037(3) -0.008(2) 0.016(2) -0.002(2)
C4 0.030(2) 0.031(2) 0.026(2) 0.0005(19) 0.0064(19) 0.0034(19)
C5 0.035(3) 0.027(2) 0.027(2) 0.0013(18) 0.0115(19) 0.001(2)
C6 0.041(3) 0.037(3) 0.025(2) -0.005(2) 0.0086(19) -0.002(2)
C7 0.036(3) 0.036(2) 0.033(3) 0.000(2) 0.008(2) -0.007(2)
C8 0.030(2) 0.035(2) 0.025(2) 0.0034(18) 0.0074(19) 0.0023(19)
C9 0.041(3) 0.045(3) 0.027(2) -0.013(2) 0.013(2) -0.005(2)
C10 0.037(3) 0.038(3) 0.037(3) -0.006(2) 0.013(2) -0.006(2)
C11 0.034(3) 0.037(2) 0.027(2) 0.003(2) 0.0092(19) 0.000(2)
C12 0.042(3) 0.043(3) 0.030(2) -0.002(2) 0.016(2) -0.002(2)
C13 0.034(3) 0.045(3) 0.034(3) 0.001(2) 0.010(2) 0.003(2)
C14 0.038(3) 0.043(3) 0.031(3) 0.004(2) 0.013(2) 0.003(2)
C15 0.061(4) 0.060(3) 0.028(3) -0.006(2) 0.017(2) 0.002(3)
C16 0.074(4) 0.059(3) 0.041(3) -0.004(3) 0.033(3) -0.004(3)
C17 0.048(3) 0.038(3) 0.045(3) 0.006(2) 0.010(2) 0.001(2)
O3 0.0300(17) 0.0287(15) 0.0356(17) 0.0039(13) 0.0124(14) 0.0006(13)

loop_
_atom_type_symbol
_atom_type_description
_atom_type_scat_dispersion_real
_atom_type_scat_dispersion_imag
_atom_type_scat_source
C C 0.0033 0.0016 'International Tables Vol C Tables 4.2.6.8 and 6.1.1.4'
H H 0.0000 0.0000 'International Tables Vol C Tables 4.2.6.8 and 6.1.1.4'
F F 0.0171 0.0103 'International Tables Vol C Tables 4.2.6.8 and 6.1.1.4'
O O 0.0106 0.0060 'International Tables Vol C Tables 4.2.6.8 and 6.1.1.4'
S S 0.1246 0.1234 'International Tables Vol C Tables 4.2.6.8 and 6.1.1.4'
Zn Zn 0.2839 1.4301 'International Tables Vol C Tables 4.2.6.8 and 6.1.1.4'

loop_
_geom_angle_atom_site_label_1
_geom_angle_atom_site_label_2
_geom_angle_atom_site_label_3
_geom_angle
_geom_angle_site_symmetry_1
_geom_angle_site_symmetry_3
_geom_angle_publ_flag
O2 Zn O2 180 3_655 . ?
O2 Zn O1 90.74(11) 3_655 . ?
O2 Zn O1 89.26(11) . . ?
O2 Zn O1 89.26(11) 3_655 3_655 ?
O2 Zn O1 90.74(11) . 3_655 ?
O1 Zn O1 180 . 3_655 ?
O2 Zn O3 90.50(11) 3_655 3_655 ?
O2 Zn O3 89.50(11) . 3_655 ?
O1 Zn O3 88.61(11) . 3_655 ?
O1 Zn O3 91.39(11) 3_655 3_655 ?
O2 Zn O3 89.50(11) 3_655 . ?
O2 Zn O3 90.50(11) . . ?
O1 Zn O3 91.39(11) . . ?
O1 Zn O3 88.61(11) 3_655 . ?
O3 Zn O3 180 3_655 . ?
C12 S1 C13 94.6(2) . . ?
C13 S2 C11 95.7(2) . . ?
C15 S3 C14 94.8(2) . . ?
C16 S4 C14 94.1(3) . . ?
C2 O1 Zn 119.9(3) . . ?
C4 O2 Zn 126.3(3) . . ?
F2 C1 F1 120.9(6) . . ?
F2 C1 F3 100.2(5) . . ?
F1 C1 F3 93.4(5) . . ?
F2 C1 F1' 80.1(7) . . ?
F1 C1 F1' 51.4(6) . . ?
F3 C1 F1' 133.7(7) . . ?
F2 C1 C2 114.4(4) . . ?
F1 C1 C2 111.6(5) . . ?
F3 C1 C2 113.6(4) . . ?
F1' C1 C2 107.8(6) . . ?
O1 C2 C3 129.7(4) . . ?
O1 C2 C1 114.0(4) . . ?
C3 C2 C1 116.3(4) . . ?
C2 C3 C4 124.6(4) . . ?
O2 C4 C3 124.3(4) . . ?
O2 C4 C5 116.7(4) . . ?
C3 C4 C5 119.0(4) . . ?
C10 C5 C6 118.0(4) . . ?
C10 C5 C4 124.0(4) . . ?
C6 C5 C4 118.0(4) . . ?
C7 C6 C5 120.6(4) . . ?
C6 C7 C8 121.2(4) . . ?
C9 C8 C7 117.9(4) . . ?
C9 C8 C11 121.2(4) . . ?
C7 C8 C11 120.9(4) . . ?
C10 C9 C8 121.0(4) . . ?
C9 C10 C5 121.2(4) . . ?
C12 C11 C8 126.2(4) . . ?
C12 C11 S2 115.2(3) . . ?
C8 C11 S2 118.5(3) . . ?
C11 C12 S1 120.1(4) . . ?
C14 C13 S2 122.9(4) . . ?
C14 C13 S1 122.8(4) . . ?
S2 C13 S1 114.4(3) . . ?
C13 C14 S4 123.8(4) . . ?
C13 C14 S3 121.8(4) . . ?
S4 C14 S3 114.3(3) . . ?
C16 C15 S3 117.9(4) . . ?
C15 C16 S4 118.8(4) . . ?
C17 O3 Zn 123.2(3) . . ?

loop_
_geom_bond_atom_site_label_1
_geom_bond_atom_site_label_2
_geom_bond_distance
_geom_bond_site_symmetry_2
_geom_bond_publ_flag
Zn O2 2.020(3) 3_655 ?
Zn O2 2.020(3) . ?
Zn O1 2.086(3) . ?
Zn O1 2.086(3) 3_655 ?
Zn O3 2.160(3) 3_655 ?
Zn O3 2.160(3) . ?
S1 C12 1.730(4) . ?
S1 C13 1.761(5) . ?
S2 C13 1.760(5) . ?
S2 C11 1.763(4) . ?
S3 C15 1.735(5) . ?
S3 C14 1.763(5) . ?
S4 C16 1.747(5) . ?
S4 C14 1.758(5) . ?
O1 C2 1.274(5) . ?
O2 C4 1.268(5) . ?
F1 C1 1.276(7) . ?
F1' C1 1.411(12) . ?
F2 C1 1.266(6) . ?
F3 C1 1.317(6) . ?
C1 C2 1.531(6) . ?
C2 C3 1.377(6) . ?
C3 C4 1.418(6) . ?
C4 C5 1.478(6) . ?
C5 C10 1.387(6) . ?
C5 C6 1.402(6) . ?
C6 C7 1.379(6) . ?
C7 C8 1.396(6) . ?
C8 C9 1.390(6) . ?
C8 C11 1.461(6) . ?
C9 C10 1.382(6) . ?
C11 C12 1.338(6) . ?
C13 C14 1.338(6) . ?
C15 C16 1.305(7) . ?
C17 O3 1.429(5) . ?

loop_
_geom_torsion_atom_site_label_1
_geom_torsion_atom_site_label_2
_geom_torsion_atom_site_label_3
_geom_torsion_atom_site_label_4
_geom_torsion
_geom_torsion_site_symmetry_1
_geom_torsion_site_symmetry_2
_geom_torsion_site_symmetry_3
_geom_torsion_site_symmetry_4
_geom_torsion_publ_flag
O2 Zn O1 C2 155.6(3) 3_655 . . . ?
O2 Zn O1 C2 -24.4(3) . . . . ?
O1 Zn O1 C2 -75(100) 3_655 . . . ?
O3 Zn O1 C2 65.1(3) 3_655 . . . ?
O3 Zn O1 C2 -114.9(3) . . . . ?
O2 Zn O2 C4 -168(100) 3_655 . . . ?
O1 Zn O2 C4 23.1(4) . . . . ?
O1 Zn O2 C4 -156.9(4) 3_655 . . . ?
O3 Zn O2 C4 -65.5(3) 3_655 . . . ?
O3 Zn O2 C4 114.5(3) . . . . ?
Zn O1 C2 C3 19.5(6) . . . . ?
Zn O1 C2 C1 -159.7(3) . . . . ?
F2 C1 C2 O1 -34.7(7) . . . . ?
F1 C1 C2 O1 107.1(6) . . . . ?
F3 C1 C2 O1 -148.9(5) . . . . ?
F1' C1 C2 O1 52.3(8) . . . . ?
F2 C1 C2 C3 146.0(5) . . . . ?
F1 C1 C2 C3 -72.3(7) . . . . ?
F3 C1 C2 C3 31.8(7) . . . . ?
F1' C1 C2 C3 -127.1(8) . . . . ?
O1 C2 C3 C4 -1.9(8) . . . . ?
C1 C2 C3 C4 177.3(5) . . . . ?
Zn O2 C4 C3 -14.2(6) . . . . ?
Zn O2 C4 C5 166.7(3) . . . . ?
C2 C3 C4 O2 -2.2(7) . . . . ?
C2 C3 C4 C5 176.9(4) . . . . ?
O2 C4 C5 C10 156.5(4) . . . . ?
C3 C4 C5 C10 -22.7(7) . . . . ?
O2 C4 C5 C6 -23.3(6) . . . . ?
C3 C4 C5 C6 157.6(4) . . . . ?
C10 C5 C6 C7 -2.1(7) . . . . ?
C4 C5 C6 C7 177.7(4) . . . . ?
C5 C6 C7 C8 -0.9(7) . . . . ?
C6 C7 C8 C9 3.0(7) . . . . ?
C6 C7 C8 C11 -177.3(4) . . . . ?
C7 C8 C9 C10 -2.1(7) . . . . ?
C11 C8 C9 C10 178.2(4) . . . . ?
C8 C9 C10 C5 -0.8(7) . . . . ?
C6 C5 C10 C9 2.9(7) . . . . ?
C4 C5 C10 C9 -176.8(4) . . . . ?
C9 C8 C11 C12 -165.2(5) . . . . ?
C7 C8 C11 C12 15.1(7) . . . . ?
C9 C8 C11 S2 16.8(6) . . . . ?
C7 C8 C11 S2 -162.8(4) . . . . ?
C13 S2 C11 C12 -0.3(4) . . . . ?
C13 S2 C11 C8 177.9(4) . . . . ?
C8 C11 C12 S1 -176.9(4) . . . . ?
S2 C11 C12 S1 1.1(5) . . . . ?
C13 S1 C12 C11 -1.3(4) . . . . ?
C11 S2 C13 C14 179.7(4) . . . . ?
C11 S2 C13 S1 -0.5(3) . . . . ?
C12 S1 C13 C14 -179.3(5) . . . . ?
C12 S1 C13 S2 1.0(3) . . . . ?
S2 C13 C14 S4 177.1(3) . . . . ?
S1 C13 C14 S4 -2.6(7) . . . . ?
S2 C13 C14 S3 -0.7(6) . . . . ?
S1 C13 C14 S3 179.6(3) . . . . ?
C16 S4 C14 C13 -175.6(5) . . . . ?
C16 S4 C14 S3 2.3(3) . . . . ?
C15 S3 C14 C13 175.8(5) . . . . ?
C15 S3 C14 S4 -2.1(3) . . . . ?
C14 S3 C15 C16 1.0(5) . . . . ?
S3 C15 C16 S4 0.5(7) . . . . ?
C14 S4 C16 C15 -1.7(5) . . . . ?
O2 Zn O3 C17 -133.0(3) 3_655 . . . ?
O2 Zn O3 C17 47.0(3) . . . . ?
O1 Zn O3 C17 136.3(3) . . . . ?
O1 Zn O3 C17 -43.7(3) 3_655 . . . ?
O3 Zn O3 C17 -25(100) 3_655 . . . ?
